data_4349041
loop_
_publ_author_name
'Biewer, Christian'
'Hamacher, Claudia'
'Kaiser, Andre'
'Vogt, Nicolas'
'Sandleben, Aaron'
'Chin, Mason T.'
'Yu, Siqi'
'Vicic, David A.'
'Klein, Axel'

_publ_section_title
;
 Unsymmetrical N-Aryl-1-(pyridin-2-yl)methanimine Ligands in
 Organonickel(II) Complexes: More Than a Blend of 2,2'-Bipyridine and
 N,N-Diaryl-\a-diimines?
;
_journal_issue 24
_journal_name_full 'Inorganic chemistry'
_journal_page_first 12716
_journal_page_last 12727
_journal_paper_doi 10.1021/acs.inorgchem.6b01874
_journal_volume 55
_journal_year 2016
_chemical_formula_moiety 'C23 H25 Br N2 Ni'
_chemical_formula_sum 'C23 H25 Br N2 Ni'
_chemical_formula_weight 468.07
_chemical_name_common '[(3,5Me-PyMa)Ni(Mes)Br]'
_chemical_name_systematic '[(3,5Me-PyMa)Ni(Mes)Br]'
_space_group_crystal_system monoclinic
_space_group_IT_number 14
_space_group_name_Hall '-P 2ybc'
_space_group_name_H-M_alt 'P 1 21/c 1'
_atom_sites_solution_hydrogens geom
_audit_creation_method SHELXL-2014/7
_cell_angle_alpha 90
_cell_angle_beta 104.660(9)
_cell_angle_gamma 90
_cell_formula_units_Z 4
_cell_length_a 8.7222(10)
_cell_length_b 16.1602(15)
_cell_length_c 15.6064(16)
_cell_measurement_reflns_used 20355
_cell_measurement_temperature 293(2)
_cell_measurement_theta_max 26.823
_cell_measurement_theta_min 1.846
_cell_volume 2128.1(4)
_computing_cell_refinement 'X-AREA (STOE & Cie 2001)'
_computing_data_collection 'X-AREA (STOE & Cie 2001)'
_computing_data_reduction 'X-RED (STOE & Cie 2001)'
_computing_structure_refinement 'SHELXL-2014/7 (Sheldrick, 2014)'
_computing_structure_solution 'SIR-2011 (Burla et al., 2012)'
_diffrn_ambient_temperature 293(2)
_diffrn_measured_fraction_theta_full 1.000
_diffrn_measured_fraction_theta_max 0.991
_diffrn_measurement_device_type 'STOE IPDS II'
_diffrn_measurement_method '\w and \f scans'
_diffrn_radiation_type MoK\a
_diffrn_radiation_wavelength 0.71073
_diffrn_reflns_av_R_equivalents 0.3045
_diffrn_reflns_av_unetI/netI 0.3169
_diffrn_reflns_Laue_measured_fraction_full 1.000
_diffrn_reflns_Laue_measured_fraction_max 0.991
_diffrn_reflns_limit_h_max 11
_diffrn_reflns_limit_h_min -11
_diffrn_reflns_limit_k_max 20
_diffrn_reflns_limit_k_min -20
_diffrn_reflns_limit_l_max 19
_diffrn_reflns_limit_l_min -17
_diffrn_reflns_number 20355
_diffrn_reflns_point_group_measured_fraction_full 1.000
_diffrn_reflns_point_group_measured_fraction_max 0.991
_diffrn_reflns_theta_full 25.242
_diffrn_reflns_theta_max 26.823
_diffrn_reflns_theta_min 1.846
_diffrn_source 'fine-focus sealed tube'
_exptl_absorpt_coefficient_mu 2.799
_exptl_absorpt_correction_T_max 0.6560
_exptl_absorpt_correction_T_min 0.5386
_exptl_absorpt_correction_type numerical
_exptl_absorpt_process_details
;
The absorption correction (X-RED; Stoe & Cie, 2001) 
was performed after optimizing the crystal shape 
using X-SHAPE (Stoe & Cie, 1999).
;
_exptl_crystal_colour violet
_exptl_crystal_density_diffrn 1.461
_exptl_crystal_density_method 'not measured'
_exptl_crystal_description neadle
_exptl_crystal_F_000 960
_exptl_crystal_size_max 0.1
_exptl_crystal_size_mid 0.1
_exptl_crystal_size_min 0.1
_refine_diff_density_max 0.358
_refine_diff_density_min -0.784
_refine_diff_density_rms 0.089
_refine_ls_extinction_method none
_refine_ls_goodness_of_fit_ref 0.708
_refine_ls_hydrogen_treatment constr
_refine_ls_matrix_type full
_refine_ls_number_parameters 244
_refine_ls_number_reflns 4522
_refine_ls_number_restraints 0
_refine_ls_restrained_S_all 0.708
_refine_ls_R_factor_all 0.2544
_refine_ls_R_factor_gt 0.0536
_refine_ls_shift/su_max 0.000
_refine_ls_shift/su_mean 0.000
_refine_ls_structure_factor_coef Fsqd
_refine_ls_weighting_details 'w=1/[\s^2^(Fo^2^)+(0.0134P)^2^] where P=(Fo^2^+2Fc^2^)/3'
_refine_ls_weighting_scheme calc
_refine_ls_wR_factor_gt 0.0772
_refine_ls_wR_factor_ref 0.1172
_reflns_Friedel_coverage 0.000
_reflns_number_gt 1100
_reflns_number_total 4522
_reflns_threshold_expression 'I > 2\s(I)'
_cod_data_source_file ic6b01874_si_003.cif
_cod_data_source_block shelx
_cod_original_sg_symbol_H-M 'P 21/c'
_cod_database_code 4349041
_shelx_shelxl_version_number 2014/7
_shelx_space_group_comment
;
The symmetry employed for this shelxl refinement is uniquely defined
by the following loop, which should always be used as a source of
symmetry information in preference to the above space-group names.
They are only intended as comments.
;

loop_
_space_group_symop_operation_xyz
'x, y, z'
'-x, y+1/2, -z+1/2'
'-x, -y, -z'
'x, -y-1/2, z-1/2'

loop_
_atom_site_label
_atom_site_type_symbol
_atom_site_fract_x
_atom_site_fract_y
_atom_site_fract_z
_atom_site_U_iso_or_equiv
_atom_site_adp_type
_atom_site_occupancy
_atom_site_site_symmetry_order
_atom_site_calc_flag
_atom_site_refinement_flags_posn
_atom_site_refinement_flags_adp
Br1 Br 0.92342(14) 0.31755(8) 0.59948(7) 0.0799(4) Uani 1 1 d . .
Ni1 Ni 0.77068(14) 0.28488(8) 0.46081(7) 0.0544(4) Uani 1 1 d . .
N2 N 0.6632(9) 0.2492(4) 0.3419(5) 0.052(2) Uani 1 1 d . .
C15 C 0.4418(12) 0.0644(6) 0.2453(6) 0.059(3) Uani 1 1 d . .
C1 C 0.7289(10) 0.2757(6) 0.2815(6) 0.050(2) Uani 1 1 d . .
H1 H 0.6936 0.2583 0.2230 0.060 Uiso 1 1 calc R U
C31 C 0.6269(10) 0.2328(6) 0.5174(5) 0.052(2) Uani 1 1 d . .
N1 N 0.9033(9) 0.3477(5) 0.3967(5) 0.056(2) Uani 1 1 d . .
C2 C 0.8594(11) 0.3337(6) 0.3081(6) 0.052(2) Uani 1 1 d . .
C35 C 0.5172(12) 0.1120(6) 0.5688(6) 0.065(3) Uani 1 1 d . .
H35 H 0.5217 0.0556 0.5806 0.078 Uiso 1 1 calc R U
C11 C 0.5375(11) 0.1905(6) 0.3152(5) 0.053(2) Uani 1 1 d . .
C12 C 0.3960(11) 0.2037(6) 0.3371(5) 0.057(2) Uani 1 1 d . .
H13 H 0.3829 0.2517 0.3673 0.069 Uiso 1 1 calc R U
C33 C 0.3947(12) 0.2441(7) 0.5726(6) 0.067(3) Uani 1 1 d . .
H33 H 0.3156 0.2764 0.5859 0.080 Uiso 1 1 calc R U
C36 C 0.6320(12) 0.1477(7) 0.5322(6) 0.059(3) Uani 1 1 d . .
C32 C 0.5094(11) 0.2814(7) 0.5374(5) 0.059(3) Uani 1 1 d . .
C39 C 0.7586(11) 0.0941(6) 0.5125(6) 0.076(3) Uani 1 1 d . .
H39A H 0.7414 0.0377 0.5272 0.114 Uiso 1 1 calc R U
H39B H 0.7552 0.0979 0.4507 0.114 Uiso 1 1 calc R U
H39C H 0.8603 0.1123 0.5470 0.114 Uiso 1 1 calc R U
C14 C 0.2960(12) 0.0768(7) 0.2679(6) 0.066(3) Uani 1 1 d . .
H14 H 0.2149 0.0381 0.2514 0.080 Uiso 1 1 calc R U
C3 C 0.9329(12) 0.3713(6) 0.2501(7) 0.070(3) Uani 1 1 d . .
H3 H 0.9037 0.3589 0.1899 0.083 Uiso 1 1 calc R U
C5 C 1.0958(12) 0.4434(6) 0.3724(8) 0.068(3) Uani 1 1 d . .
H5 H 1.1756 0.4815 0.3956 0.082 Uiso 1 1 calc R U
C16 C 0.5617(11) 0.1193(6) 0.2691(6) 0.053(3) Uani 1 1 d . .
H16 H 0.6579 0.1101 0.2552 0.064 Uiso 1 1 calc R U
C13 C 0.2747(12) 0.1481(7) 0.3154(6) 0.063(3) Uani 1 1 d . .
C4 C 1.0514(12) 0.4281(6) 0.2836(7) 0.067(3) Uani 1 1 d . .
H4 H 1.1009 0.4557 0.2457 0.080 Uiso 1 1 calc R U
C34 C 0.3967(13) 0.1586(7) 0.5881(6) 0.071(3) Uani 1 1 d . .
C38 C 0.2620(12) 0.1197(7) 0.6218(7) 0.104(4) Uani 1 1 d . .
H38A H 0.1913 0.1623 0.6311 0.156 Uiso 1 1 calc R U
H38B H 0.2049 0.0810 0.5788 0.156 Uiso 1 1 calc R U
H38C H 0.3059 0.0915 0.6767 0.156 Uiso 1 1 calc R U
C6 C 1.0191(12) 0.4009(6) 0.4284(7) 0.071(3) Uani 1 1 d . .
H6 H 1.0505 0.4104 0.4892 0.086 Uiso 1 1 calc R U
C17 C 0.1227(11) 0.1584(7) 0.3425(7) 0.089(4) Uani 1 1 d . .
H17A H 0.0537 0.1126 0.3206 0.134 Uiso 1 1 calc R U
H17B H 0.1448 0.1600 0.4060 0.134 Uiso 1 1 calc R U
H17C H 0.0723 0.2090 0.3184 0.134 Uiso 1 1 calc R U
C37 C 0.5038(12) 0.3735(6) 0.5206(6) 0.079(3) Uani 1 1 d . .
H37A H 0.4155 0.3970 0.5383 0.119 Uiso 1 1 calc R U
H37B H 0.6003 0.3984 0.5543 0.119 Uiso 1 1 calc R U
H37C H 0.4922 0.3837 0.4587 0.119 Uiso 1 1 calc R U
C18 C 0.4583(12) -0.0143(6) 0.1935(7) 0.086(3) Uani 1 1 d . .
H18A H 0.3616 -0.0455 0.1827 0.129 Uiso 1 1 calc R U
H18B H 0.4795 0.0005 0.1381 0.129 Uiso 1 1 calc R U
H18C H 0.5440 -0.0472 0.2274 0.129 Uiso 1 1 calc R U

loop_
_atom_site_aniso_label
_atom_site_aniso_U_11
_atom_site_aniso_U_22
_atom_site_aniso_U_33
_atom_site_aniso_U_23
_atom_site_aniso_U_13
_atom_site_aniso_U_12
Br1 0.0923(8) 0.0933(10) 0.0490(6) -0.0025(6) 0.0081(6) -0.0238(8)
Ni1 0.0641(8) 0.0553(8) 0.0449(7) -0.0018(7) 0.0161(6) -0.0055(7)
N2 0.073(5) 0.043(5) 0.043(4) 0.002(4) 0.018(4) -0.004(4)
C15 0.069(8) 0.055(7) 0.051(6) 0.001(5) 0.008(6) -0.010(6)
C1 0.062(6) 0.043(6) 0.046(5) -0.007(5) 0.017(5) 0.010(5)
C31 0.061(6) 0.049(7) 0.049(5) 0.008(5) 0.020(5) -0.002(5)
N1 0.062(5) 0.057(6) 0.053(5) -0.011(4) 0.021(4) -0.013(4)
C2 0.057(6) 0.053(7) 0.048(6) -0.005(5) 0.016(5) 0.011(5)
C35 0.091(8) 0.047(7) 0.060(6) 0.007(5) 0.027(6) -0.001(6)
C11 0.057(6) 0.059(7) 0.038(5) 0.003(5) 0.002(4) -0.009(6)
C12 0.065(7) 0.060(7) 0.046(5) 0.002(5) 0.012(5) -0.003(6)
C33 0.064(7) 0.079(9) 0.063(7) -0.006(6) 0.025(6) 0.003(6)
C36 0.065(7) 0.060(8) 0.055(6) 0.008(5) 0.018(5) 0.004(6)
C32 0.053(6) 0.075(8) 0.052(6) 0.002(6) 0.017(5) 0.009(6)
C39 0.070(7) 0.068(8) 0.085(8) 0.008(6) 0.010(6) 0.006(6)
C14 0.059(7) 0.071(8) 0.062(7) 0.013(6) 0.003(6) -0.012(6)
C3 0.074(8) 0.068(8) 0.070(7) -0.003(6) 0.025(6) -0.008(6)
C5 0.058(7) 0.061(8) 0.095(9) -0.007(6) 0.036(6) -0.028(6)
C16 0.057(6) 0.054(7) 0.047(6) -0.007(5) 0.012(5) -0.004(6)
C13 0.065(7) 0.069(9) 0.052(6) 0.003(5) 0.011(5) 0.000(6)
C4 0.072(8) 0.063(8) 0.071(8) 0.012(6) 0.028(6) 0.003(6)
C34 0.074(8) 0.080(9) 0.063(7) 0.009(6) 0.026(6) -0.007(7)
C38 0.094(9) 0.128(12) 0.112(9) 0.012(8) 0.066(8) -0.031(8)
C6 0.076(8) 0.057(8) 0.080(8) 0.000(6) 0.018(7) -0.007(6)
C17 0.073(8) 0.102(11) 0.096(8) -0.006(7) 0.026(7) 0.022(7)
C37 0.102(9) 0.055(8) 0.081(7) 0.004(6) 0.025(7) 0.016(7)
C18 0.113(9) 0.066(8) 0.087(8) -0.005(7) 0.038(7) -0.022(7)

loop_
_atom_type_symbol
_atom_type_description
_atom_type_scat_dispersion_real
_atom_type_scat_dispersion_imag
_atom_type_scat_source
C C 0.0033 0.0016 'International Tables Vol C Tables 4.2.6.8 and 6.1.1.4'
Br Br -0.2901 2.4595 'International Tables Vol C Tables 4.2.6.8 and 6.1.1.4'
N N 0.0061 0.0033 'International Tables Vol C Tables 4.2.6.8 and 6.1.1.4'
Ni Ni 0.3393 1.1124 'International Tables Vol C Tables 4.2.6.8 and 6.1.1.4'
H H 0.0000 0.0000 'International Tables Vol C Tables 4.2.6.8 and 6.1.1.4'

loop_
_geom_angle_atom_site_label_1
_geom_angle_atom_site_label_2
_geom_angle_atom_site_label_3
_geom_angle
C31 Ni1 N2 95.5(4)
C31 Ni1 N1 174.1(4)
N2 Ni1 N1 82.7(3)
C31 Ni1 Br1 87.6(3)
N2 Ni1 Br1 173.0(2)
N1 Ni1 Br1 94.8(2)
C1 N2 C11 117.1(7)
C1 N2 Ni1 113.7(6)
C11 N2 Ni1 128.6(6)
C16 C15 C14 121.4(10)
C16 C15 C18 121.4(9)
C14 C15 C18 117.3(9)
N2 C1 C2 117.7(8)
N2 C1 H1 121.1
C2 C1 H1 121.1
C32 C31 C36 121.0(9)
C32 C31 Ni1 117.7(8)
C36 C31 Ni1 121.1(7)
C6 N1 C2 118.8(8)
C6 N1 Ni1 129.0(7)
C2 N1 Ni1 112.2(6)
N1 C2 C3 122.5(9)
N1 C2 C1 113.4(8)
C3 C2 C1 124.0(9)
C34 C35 C36 121.7(10)
C34 C35 H35 119.1
C36 C35 H35 119.1
C12 C11 C16 121.0(9)
C12 C11 N2 119.6(9)
C16 C11 N2 119.3(8)
C13 C12 C11 121.6(9)
C13 C12 H13 119.2
C11 C12 H13 119.2
C32 C33 C34 121.1(10)
C32 C33 H33 119.5
C34 C33 H33 119.5
C31 C36 C35 118.6(9)
C31 C36 C39 122.1(9)
C35 C36 C39 119.2(9)
C31 C32 C33 119.2(10)
C31 C32 C37 120.8(9)
C33 C32 C37 120.0(9)
C36 C39 H39A 109.5
C36 C39 H39B 109.5
H39A C39 H39B 109.5
C36 C39 H39C 109.5
H39A C39 H39C 109.5
H39B C39 H39C 109.5
C13 C14 C15 119.5(10)
C13 C14 H14 120.2
C15 C14 H14 120.2
C2 C3 C4 118.2(10)
C2 C3 H3 120.9
C4 C3 H3 120.9
C4 C5 C6 119.0(9)
C4 C5 H5 120.5
C6 C5 H5 120.5
C15 C16 C11 118.3(9)
C15 C16 H16 120.9
C11 C16 H16 120.9
C12 C13 C14 118.2(9)
C12 C13 C17 122.9(10)
C14 C13 C17 118.9(10)
C5 C4 C3 120.0(10)
C5 C4 H4 120.0
C3 C4 H4 120.0
C35 C34 C33 118.4(10)
C35 C34 C38 122.6(10)
C33 C34 C38 119.0(11)
C34 C38 H38A 109.5
C34 C38 H38B 109.5
H38A C38 H38B 109.5
C34 C38 H38C 109.5
H38A C38 H38C 109.5
H38B C38 H38C 109.5
N1 C6 C5 121.5(10)
N1 C6 H6 119.3
C5 C6 H6 119.3
C13 C17 H17A 109.5
C13 C17 H17B 109.5
H17A C17 H17B 109.5
C13 C17 H17C 109.5
H17A C17 H17C 109.5
H17B C17 H17C 109.5
C32 C37 H37A 109.5
C32 C37 H37B 109.5
H37A C37 H37B 109.5
C32 C37 H37C 109.5
H37A C37 H37C 109.5
H37B C37 H37C 109.5
C15 C18 H18A 109.5
C15 C18 H18B 109.5
H18A C18 H18B 109.5
C15 C18 H18C 109.5
H18A C18 H18C 109.5
H18B C18 H18C 109.5

loop_
_geom_bond_atom_site_label_1
_geom_bond_atom_site_label_2
_geom_bond_distance
Br1 Ni1 2.2973(16)
Ni1 C31 1.903(8)
Ni1 N2 1.943(7)
Ni1 N1 1.989(7)
N2 C1 1.294(9)
N2 C11 1.430(10)
C15 C16 1.350(11)
C15 C14 1.417(12)
C15 C18 1.533(12)
C1 C2 1.451(11)
C1 H1 0.9300
C31 C32 1.388(11)
C31 C36 1.394(11)
N1 C6 1.323(10)
N1 C2 1.358(10)
C2 C3 1.377(11)
C35 C34 1.386(12)
C35 C36 1.397(11)
C35 H35 0.9300
C11 C12 1.378(11)
C11 C16 1.403(11)
C12 C13 1.364(12)
C12 H13 0.9300
C33 C32 1.394(12)
C33 C34 1.401(12)
C33 H33 0.9300
C36 C39 1.495(11)
C32 C37 1.509(12)
C39 H39A 0.9600
C39 H39B 0.9600
C39 H39C 0.9600
C14 C13 1.408(12)
C14 H14 0.9300
C3 C4 1.382(12)
C3 H3 0.9300
C5 C4 1.364(12)
C5 C6 1.407(11)
C5 H5 0.9300
C16 H16 0.9300
C13 C17 1.500(11)
C4 H4 0.9300
C34 C38 1.538(12)
C38 H38A 0.9600
C38 H38B 0.9600
C38 H38C 0.9600
C6 H6 0.9300
C17 H17A 0.9600
C17 H17B 0.9600
C17 H17C 0.9600
C37 H37A 0.9600
C37 H37B 0.9600
C37 H37C 0.9600
C18 H18A 0.9600
C18 H18B 0.9600
C18 H18C 0.9600

loop_
_geom_torsion_atom_site_label_1
_geom_torsion_atom_site_label_2
_geom_torsion_atom_site_label_3
_geom_torsion_atom_site_label_4
_geom_torsion
C11 N2 C1 C2 -178.4(8)
Ni1 N2 C1 C2 -6.1(9)
C6 N1 C2 C3 1.4(13)
Ni1 N1 C2 C3 179.1(7)
C6 N1 C2 C1 -178.6(8)
Ni1 N1 C2 C1 -0.8(9)
N2 C1 C2 N1 4.7(11)
N2 C1 C2 C3 -175.3(8)
C1 N2 C11 C12 -129.6(8)
Ni1 N2 C11 C12 59.5(11)
C1 N2 C11 C16 52.0(11)
Ni1 N2 C11 C16 -118.9(8)
C16 C11 C12 C13 0.5(13)
N2 C11 C12 C13 -177.9(8)
C32 C31 C36 C35 -0.7(14)
Ni1 C31 C36 C35 -175.9(7)
C32 C31 C36 C39 -179.1(8)
Ni1 C31 C36 C39 5.7(13)
C34 C35 C36 C31 1.9(14)
C34 C35 C36 C39 -179.7(9)
C36 C31 C32 C33 -0.3(13)
Ni1 C31 C32 C33 175.1(7)
C36 C31 C32 C37 -179.6(9)
Ni1 C31 C32 C37 -4.3(11)
C34 C33 C32 C31 0.2(14)
C34 C33 C32 C37 179.5(9)
C16 C15 C14 C13 0.6(14)
C18 C15 C14 C13 -180.0(9)
N1 C2 C3 C4 -2.7(14)
C1 C2 C3 C4 177.2(9)
C14 C15 C16 C11 -1.5(14)
C18 C15 C16 C11 179.1(8)
C12 C11 C16 C15 1.0(13)
N2 C11 C16 C15 179.4(8)
C11 C12 C13 C14 -1.4(13)
C11 C12 C13 C17 176.6(8)
C15 C14 C13 C12 0.9(14)
C15 C14 C13 C17 -177.1(8)
C6 C5 C4 C3 -0.1(14)
C2 C3 C4 C5 2.0(14)
C36 C35 C34 C33 -2.0(15)
C36 C35 C34 C38 175.3(9)
C32 C33 C34 C35 1.0(15)
C32 C33 C34 C38 -176.5(9)
C2 N1 C6 C5 0.7(14)
Ni1 N1 C6 C5 -176.6(7)
C4 C5 C6 N1 -1.3(15)
